data_2223839
loop_
_publ_author_name
'Wu, Jian-Chao'
'Gao, Su-Xia'
'Dong, Wen-Kui'
'Tong, Jun-Feng'
'Li, Li'

_publ_section_title
;
 1,3-Bis[(4-methylbenzylidene)aminooxy]propane
;
_journal_coeditor_code HG2578
_journal_issue 11
_journal_name_full 'Acta Crystallographica Section E'
_journal_page_first o2784
_journal_paper_doi 10.1107/S1600536809042147
_journal_volume 65
_journal_year 2009
_chemical_formula_iupac 'C19 H22 N2 O2'
_chemical_formula_moiety 'C19 H22 N2 O2'
_chemical_formula_sum 'C19 H22 N2 O2'
_chemical_formula_weight 310.39
_chemical_melting_point_gt 329
_chemical_melting_point_lt 330
_chemical_name_systematic
;
1,3-Bis[(4-methylbenzylidene)aminooxy]propane
;
_space_group_IT_number 15
_symmetry_cell_setting monoclinic
_symmetry_space_group_name_Hall '-C 2yc'
_symmetry_space_group_name_H-M 'C 1 2/c 1'
_atom_sites_solution_hydrogens geom
_atom_sites_solution_primary direct
_atom_sites_solution_secondary difmap
_audit_creation_method SHELXL-97
_cell_angle_alpha 90.00
_cell_angle_beta 98.5680(10)
_cell_angle_gamma 90.00
_cell_formula_units_Z 4
_cell_length_a 29.843(2)
_cell_length_b 4.8668(7)
_cell_length_c 12.1202(11)
_cell_measurement_reflns_used 780
_cell_measurement_temperature 298(2)
_cell_measurement_theta_max 25.149
_cell_measurement_theta_min 2.761
_cell_volume 1740.7(3)
_computing_cell_refinement 'SAINT (Siemens, 1996)'
_computing_data_collection 'SMART (Siemens, 1996)'
_computing_data_reduction 'SHELXTL (Sheldrick, 2008)'
_computing_molecular_graphics 'SHELXTL (Sheldrick, 2008)'
_computing_publication_material 'SHELXTL (Sheldrick, 2008)'
_computing_structure_refinement 'SHELXL97 (Sheldrick, 2008)'
_computing_structure_solution 'SHELXS97 (Sheldrick, 2008)'
_diffrn_ambient_temperature 298(2)
_diffrn_measured_fraction_theta_full 0.994
_diffrn_measured_fraction_theta_max 0.994
_diffrn_measurement_device_type 'Siemens SMART CCD area-detector'
_diffrn_measurement_method 'phi and omega scans'
_diffrn_radiation_monochromator graphite
_diffrn_radiation_source 'fine-focus sealed tube'
_diffrn_radiation_type MoK\a
_diffrn_radiation_wavelength 0.71073
_diffrn_reflns_av_R_equivalents 0.0624
_diffrn_reflns_av_sigmaI/netI 0.0655
_diffrn_reflns_limit_h_max 25
_diffrn_reflns_limit_h_min -34
_diffrn_reflns_limit_k_max 5
_diffrn_reflns_limit_k_min -5
_diffrn_reflns_limit_l_max 14
_diffrn_reflns_limit_l_min -14
_diffrn_reflns_number 4227
_diffrn_reflns_theta_full 25.02
_diffrn_reflns_theta_max 25.02
_diffrn_reflns_theta_min 2.76
_exptl_absorpt_coefficient_mu 0.077
_exptl_absorpt_correction_T_max 0.9946
_exptl_absorpt_correction_T_min 0.9675
_exptl_absorpt_correction_type multi-scan
_exptl_absorpt_process_details '(SADABS; Sheldrick, 1996)'
_exptl_crystal_colour colorless
_exptl_crystal_density_diffrn 1.184
_exptl_crystal_density_method 'not measured'
_exptl_crystal_description needle-like
_exptl_crystal_F_000 664
_exptl_crystal_size_max 0.43
_exptl_crystal_size_mid 0.13
_exptl_crystal_size_min 0.07
_refine_diff_density_max 0.132
_refine_diff_density_min -0.199
_refine_ls_extinction_method none
_refine_ls_goodness_of_fit_ref 1.123
_refine_ls_hydrogen_treatment constr
_refine_ls_matrix_type full
_refine_ls_number_parameters 106
_refine_ls_number_reflns 1530
_refine_ls_number_restraints 0
_refine_ls_restrained_S_all 1.123
_refine_ls_R_factor_all 0.1077
_refine_ls_R_factor_gt 0.0579
_refine_ls_shift/su_max 0.000
_refine_ls_shift/su_mean 0.000
_refine_ls_structure_factor_coef Fsqd
_refine_ls_weighting_details 'calc w=1/[\s^2^(Fo^2^)+(0.0710P)^2^] where P=(Fo^2^+2Fc^2^)/3'
_refine_ls_weighting_scheme calc
_refine_ls_wR_factor_gt 0.1604
_refine_ls_wR_factor_ref 0.1753
_reflns_number_gt 831
_reflns_number_total 1530
_reflns_threshold_expression >2sigma(I)
_cod_data_source_file hg2578.cif
_cod_data_source_block I
_cod_depositor_comments
;
The following automatic conversions were performed:
'_symmetry_cell_setting' value 'Monoclinic' changed to 'monoclinic'
according to '/home/saulius/struct/CIF-dictionaries/cif_core.dic'
dictionary named 'cif_core.dic' version 2.4.1 from 2010-06-29.

Automatic conversion script
Id: cif_fix_enum 1527 2010-12-29 10:47:43Z saulius 

The following automatic conversions were performed:

'_symmetry_cell_setting' value 'Monoclinic' changed to 'monoclinic'
according to /home/saulius/struct/CIF-dictionaries/cif_core.dic
dictionary named 'cif_core.dic' version 2.4.1 from 2010-06-29.

Automatic conversion script
Id: cif_fix_values 1715 2011-07-08 13:25:40Z adriana 
;
_cod_original_sg_symbol_H-M C2/c
_cod_database_code 2223839
_cod_database_fobs_code 2223839

loop_
_symmetry_equiv_pos_as_xyz
'x, y, z'
'-x, y, -z+1/2'
'x+1/2, y+1/2, z'
'-x+1/2, y+1/2, -z+1/2'
'-x, -y, -z'
'x, -y, z-1/2'
'-x+1/2, -y+1/2, -z'
'x+1/2, -y+1/2, z-1/2'

loop_
_atom_site_type_symbol
_atom_site_label
_atom_site_fract_x
_atom_site_fract_y
_atom_site_fract_z
_atom_site_U_iso_or_equiv
_atom_site_adp_type
_atom_site_calc_flag
_atom_site_refinement_flags
_atom_site_occupancy
_atom_site_disorder_assembly
_atom_site_disorder_group
N N1 0.58112(8) 0.7298(5) 0.3832(2) 0.0491(7) Uani d . 1 . .
O O1 0.54391(7) 0.5473(4) 0.36901(16) 0.0562(7) Uani d . 1 . .
C C1 0.54272(10) 0.4006(7) 0.2661(2) 0.0530(9) Uani d . 1 . .
H H1A 0.5691 0.2826 0.2691 0.064 Uiso calc R 1 . .
H H1B 0.5426 0.5283 0.2046 0.064 Uiso calc R 1 . .
C C2 0.5000 0.2312(9) 0.2500 0.0532(12) Uani d S 1 . .
H H2 0.4999 0.1136 0.3146 0.064 Uiso d R 1 . .
C C3 0.58513(10) 0.8441(7) 0.4781(2) 0.0493(8) Uani d . 1 . .
H H3 0.5646 0.7979 0.5258 0.059 Uiso calc R 1 . .
C C4 0.62026(9) 1.0435(6) 0.5161(2) 0.0436(8) Uani d . 1 . .
C C5 0.65245(10) 1.1316(7) 0.4504(2) 0.0494(8) Uani d . 1 . .
H H5 0.6518 1.0609 0.3790 0.059 Uiso calc R 1 . .
C C6 0.68507(10) 1.3223(7) 0.4909(2) 0.0518(9) Uani d . 1 . .
H H6 0.7060 1.3778 0.4458 0.062 Uiso calc R 1 . .
C C7 0.68736(10) 1.4340(6) 0.5977(2) 0.0487(8) Uani d . 1 . .
C C8 0.65537(11) 1.3458(7) 0.6621(2) 0.0558(9) Uani d . 1 . .
H H8 0.6561 1.4163 0.7336 0.067 Uiso calc R 1 . .
C C9 0.62262(10) 1.1564(6) 0.6225(2) 0.0518(8) Uani d . 1 . .
H H9 0.6016 1.1026 0.6678 0.062 Uiso calc R 1 . .
C C10 0.72298(11) 1.6435(7) 0.6406(3) 0.0653(10) Uani d . 1 . .
H H10A 0.7515 1.5904 0.6194 0.098 Uiso calc R 1 . .
H H10B 0.7258 1.6534 0.7204 0.098 Uiso calc R 1 . .
H H10C 0.7143 1.8201 0.6092 0.098 Uiso calc R 1 . .

loop_
_atom_site_aniso_label
_atom_site_aniso_U_11
_atom_site_aniso_U_22
_atom_site_aniso_U_33
_atom_site_aniso_U_12
_atom_site_aniso_U_13
_atom_site_aniso_U_23
N1 0.0415(15) 0.0518(18) 0.0529(15) -0.0036(13) 0.0040(11) -0.0018(13)
O1 0.0463(13) 0.0644(16) 0.0579(13) -0.0126(11) 0.0075(10) -0.0103(12)
C1 0.0468(19) 0.052(2) 0.0585(18) 0.0048(17) 0.0032(14) -0.0096(17)
C2 0.050(3) 0.044(3) 0.063(3) 0.000 -0.001(2) 0.000
C3 0.0466(18) 0.054(2) 0.0473(17) 0.0002(16) 0.0078(13) -0.0002(16)
C4 0.0435(18) 0.0414(19) 0.0448(16) 0.0022(14) 0.0030(13) 0.0016(14)
C5 0.0487(19) 0.058(2) 0.0404(15) 0.0010(17) 0.0023(14) -0.0006(15)
C6 0.0481(19) 0.055(2) 0.0524(18) 0.0002(17) 0.0069(14) 0.0061(16)
C7 0.053(2) 0.0372(19) 0.0520(17) 0.0036(16) -0.0058(15) 0.0032(16)
C8 0.071(2) 0.051(2) 0.0448(16) 0.0016(18) 0.0070(16) -0.0050(16)
C9 0.057(2) 0.055(2) 0.0456(17) -0.0020(17) 0.0117(14) -0.0012(16)
C10 0.069(2) 0.050(2) 0.071(2) -0.0028(19) -0.0081(18) 0.0022(18)

loop_
_atom_type_symbol
_atom_type_description
_atom_type_scat_dispersion_real
_atom_type_scat_dispersion_imag
_atom_type_scat_source
C C 0.0033 0.0016 'International Tables Vol C Tables 4.2.6.8 and 6.1.1.4'
H H 0.0000 0.0000 'International Tables Vol C Tables 4.2.6.8 and 6.1.1.4'
O O 0.0106 0.0060 'International Tables Vol C Tables 4.2.6.8 and 6.1.1.4'
N N 0.0061 0.0033 'International Tables Vol C Tables 4.2.6.8 and 6.1.1.4'

loop_
_geom_angle_atom_site_label_1
_geom_angle_atom_site_label_2
_geom_angle_atom_site_label_3
_geom_angle_site_symmetry_1
_geom_angle_site_symmetry_3
_geom_angle
_geom_angle_publ_flag
C3 N1 O1 . . 110.7(2) ?
N1 O1 C1 . . 109.6(2) ?
O1 C1 C2 . . 107.2(2) ?
O1 C1 H1A . . 110.3 ?
C2 C1 H1A . . 110.3 ?
O1 C1 H1B . . 110.3 ?
C2 C1 H1B . . 110.3 ?
H1A C1 H1B . . 108.5 ?
C1 C2 C1 . 2_655 113.6(4) ?
C1 C2 H2 . . 108.8 ?
C1 C2 H2 2_655 . 108.8 ?
N1 C3 C4 . . 123.2(3) ?
N1 C3 H3 . . 118.4 ?
C4 C3 H3 . . 118.4 ?
C9 C4 C5 . . 117.4(3) ?
C9 C4 C3 . . 119.4(3) ?
C5 C4 C3 . . 123.2(3) ?
C6 C5 C4 . . 120.7(3) ?
C6 C5 H5 . . 119.7 ?
C4 C5 H5 . . 119.7 ?
C5 C6 C7 . . 121.7(3) ?
C5 C6 H6 . . 119.2 ?
C7 C6 H6 . . 119.2 ?
C8 C7 C6 . . 117.3(3) ?
C8 C7 C10 . . 121.6(3) ?
C6 C7 C10 . . 121.1(3) ?
C9 C8 C7 . . 121.6(3) ?
C9 C8 H8 . . 119.2 ?
C7 C8 H8 . . 119.2 ?
C8 C9 C4 . . 121.4(3) ?
C8 C9 H9 . . 119.3 ?
C4 C9 H9 . . 119.3 ?
C7 C10 H10A . . 109.5 ?
C7 C10 H10B . . 109.5 ?
H10A C10 H10B . . 109.5 ?
C7 C10 H10C . . 109.5 ?
H10A C10 H10C . . 109.5 ?
H10B C10 H10C . . 109.5 ?

loop_
_geom_bond_atom_site_label_1
_geom_bond_atom_site_label_2
_geom_bond_site_symmetry_2
_geom_bond_distance
_geom_bond_publ_flag
N1 C3 . 1.268(3) ?
N1 O1 . 1.412(3) ?
O1 C1 . 1.433(3) ?
C1 C2 . 1.506(4) ?
C1 H1A . 0.9700 ?
C1 H1B . 0.9700 ?
C2 C1 2_655 1.506(4) ?
C2 H2 . 0.9700 ?
C3 C4 . 1.452(4) ?
C3 H3 . 0.9300 ?
C4 C9 . 1.394(4) ?
C4 C5 . 1.403(4) ?
C5 C6 . 1.381(4) ?
C5 H5 . 0.9300 ?
C6 C7 . 1.397(4) ?
C6 H6 . 0.9300 ?
C7 C8 . 1.388(4) ?
C7 C10 . 1.508(4) ?
C8 C9 . 1.377(4) ?
C8 H8 . 0.9300 ?
C9 H9 . 0.9300 ?
C10 H10A . 0.9600 ?
C10 H10B . 0.9600 ?
C10 H10C . 0.9600 ?

loop_
_geom_hbond_atom_site_label_D
_geom_hbond_atom_site_label_H
_geom_hbond_atom_site_label_A
_geom_hbond_site_symmetry_A
_geom_hbond_distance_DH
_geom_hbond_distance_HA
_geom_hbond_distance_DA
_geom_hbond_angle_DHA
_geom_hbond_publ_flag
C10 H10C Cg1 . 0.96 2.734 3.614(2) 152.86 y

loop_
_geom_torsion_atom_site_label_1
_geom_torsion_atom_site_label_2
_geom_torsion_atom_site_label_3
_geom_torsion_atom_site_label_4
_geom_torsion_site_symmetry_1
_geom_torsion_site_symmetry_2
_geom_torsion_site_symmetry_3
_geom_torsion_site_symmetry_4
_geom_torsion
_geom_torsion_publ_flag
C3 N1 O1 C1 . . . . -174.3(2) ?
N1 O1 C1 C2 . . . . -174.5(2) ?
O1 C1 C2 C1 . . . 2_655 65.14(18) ?
O1 N1 C3 C4 . . . . -179.6(2) ?
N1 C3 C4 C9 . . . . -179.1(3) ?
N1 C3 C4 C5 . . . . 1.2(5) ?
C9 C4 C5 C6 . . . . 0.2(4) ?
C3 C4 C5 C6 . . . . 179.9(3) ?
C4 C5 C6 C7 . . . . 0.1(5) ?
C5 C6 C7 C8 . . . . -0.1(4) ?
C5 C6 C7 C10 . . . . -179.6(3) ?
C6 C7 C8 C9 . . . . -0.1(4) ?
C10 C7 C8 C9 . . . . 179.4(3) ?
C7 C8 C9 C4 . . . . 0.3(5) ?
C5 C4 C9 C8 . . . . -0.4(4) ?
C3 C4 C9 C8 . . . . 179.9(3) ?
